data_2220554
loop_
_publ_author_name
'Yeap, Chin Sing'
'Kargar, Hadi'
'Kia, Reza'
'Fun, Hoong-Kun'

_publ_section_title 4,4'-Dichloro-2,2'-[2,2-dimethylpropane-1,3-diylbis(nitrilomethylidyne)]diphenol
_journal_coeditor_code IS2362
_journal_issue 1
_journal_name_full 'Acta Crystallographica Section E'
_journal_page_first o68
_journal_page_last o69
_journal_paper_doi 10.1107/S1600536808038014
_journal_volume 65
_journal_year 2009
_chemical_formula_iupac 'C19 H20 Cl2 N2 O2'
_chemical_formula_moiety 'C19 H20 Cl2 N2 O2'
_chemical_formula_sum 'C19 H20 Cl2 N2 O2'
_chemical_formula_weight 379.27
_chemical_name_common
;
<i>N,N'</i>-Bis(5-chloro-2-hydroxybenzylidene)-2,2-dimethyl
propane-1,3-diamine
;
_chemical_name_systematic
;
4,4'-Dichloro-2,2'-[2,2-dimethylpropane-1,3-
diylbis(nitrilomethylidyne)]diphenol
;
_space_group_IT_number 15
_symmetry_cell_setting monoclinic
_symmetry_space_group_name_Hall '-C 2yc'
_symmetry_space_group_name_H-M 'C 1 2/c 1'
_atom_sites_solution_hydrogens geom
_atom_sites_solution_primary direct
_atom_sites_solution_secondary difmap
_audit_creation_method SHELXL-97
_cell_angle_alpha 90.00
_cell_angle_beta 99.7790(10)
_cell_angle_gamma 90.00
_cell_formula_units_Z 16
_cell_length_a 31.6843(8)
_cell_length_b 6.2236(2)
_cell_length_c 37.9015(10)
_cell_measurement_reflns_used 5309
_cell_measurement_temperature 100.00(10)
_cell_measurement_theta_max 30.06
_cell_measurement_theta_min 3.36
_cell_volume 7365.2(4)
_computing_cell_refinement 'APEX2 (Bruker, 2005)'
_computing_data_collection 'APEX2 (Bruker, 2005)'
_computing_data_reduction 'SAINT (Bruker, 2005)'
_computing_molecular_graphics 'SHELXTL (Sheldrick, 2008)'
_computing_publication_material
;
SHELXTL (Sheldrick, 2008) and PLATON (Spek, 2003)
;
_computing_structure_refinement 'SHELXL97 (Sheldrick, 2008)'
_computing_structure_solution 'SHELXS97 (Sheldrick, 2008)'
_diffrn_ambient_temperature 100.00(10)
_diffrn_measured_fraction_theta_full 1.000
_diffrn_measured_fraction_theta_max 1.000
_diffrn_measurement_device_type
;
Bruker SMART APEXII CCD area-detector
;
_diffrn_measurement_method '\f and \w'
_diffrn_radiation_monochromator graphite
_diffrn_radiation_source 'fine-focus sealed tube'
_diffrn_radiation_type MoK\a
_diffrn_radiation_wavelength 0.71073
_diffrn_reflns_av_R_equivalents 0.0705
_diffrn_reflns_av_sigmaI/netI 0.0704
_diffrn_reflns_limit_h_max 40
_diffrn_reflns_limit_h_min -40
_diffrn_reflns_limit_k_max 8
_diffrn_reflns_limit_k_min -7
_diffrn_reflns_limit_l_max 48
_diffrn_reflns_limit_l_min -48
_diffrn_reflns_number 38685
_diffrn_reflns_theta_full 27.50
_diffrn_reflns_theta_max 27.50
_diffrn_reflns_theta_min 1.09
_diffrn_standards_number 0
_exptl_absorpt_coefficient_mu 0.367
_exptl_absorpt_correction_T_max 0.9855
_exptl_absorpt_correction_T_min 0.8822
_exptl_absorpt_correction_type multi-scan
_exptl_absorpt_process_details '(<i>SADABS</i>; Bruker, 2005)'
_exptl_crystal_colour yellow
_exptl_crystal_density_diffrn 1.368
_exptl_crystal_density_method 'not measured'
_exptl_crystal_description needle
_exptl_crystal_F_000 3168
_exptl_crystal_size_max 0.35
_exptl_crystal_size_mid 0.06
_exptl_crystal_size_min 0.04
_refine_diff_density_max 0.359
_refine_diff_density_min -0.277
_refine_ls_extinction_method none
_refine_ls_goodness_of_fit_ref 1.118
_refine_ls_hydrogen_treatment mixed
_refine_ls_matrix_type full
_refine_ls_number_parameters 467
_refine_ls_number_reflns 8426
_refine_ls_number_restraints 0
_refine_ls_restrained_S_all 1.118
_refine_ls_R_factor_all 0.0969
_refine_ls_R_factor_gt 0.0612
_refine_ls_shift/su_max 0.001
_refine_ls_shift/su_mean 0.000
_refine_ls_structure_factor_coef Fsqd
_refine_ls_weighting_details 'calc w=1/[\s^2^(Fo^2^)+(0.0306P)^2^+13.412P] where P=(Fo^2^+2Fc^2^)/3'
_refine_ls_weighting_scheme calc
_refine_ls_wR_factor_gt 0.1046
_refine_ls_wR_factor_ref 0.1158
_reflns_number_gt 5995
_reflns_number_total 8427
_reflns_threshold_expression I>2\s(I)
_cod_data_source_file is2362.cif
_cod_data_source_block I
_cod_depositor_comments
;
The following automatic conversions were performed:
'_symmetry_cell_setting' value 'Monoclinic' changed to 'monoclinic'
according to '/home/saulius/struct/CIF-dictionaries/cif_core.dic'
dictionary named 'cif_core.dic' version 2.4.1 from 2010-06-29.

Automatic conversion script
Id: cif_fix_enum 1527 2010-12-29 10:47:43Z saulius 

The following automatic conversions were performed:

'_symmetry_cell_setting' value 'Monoclinic' changed to 'monoclinic'
according to /home/saulius/struct/CIF-dictionaries/cif_core.dic
dictionary named 'cif_core.dic' version 2.4.1 from 2010-06-29.

Automatic conversion script
Id: cif_fix_values 1715 2011-07-08 13:25:40Z adriana 
;
_cod_original_sg_symbol_H-M 'C 2/c'
_cod_database_code 2220554
_cod_database_fobs_code 2220554

loop_
_symmetry_equiv_pos_as_xyz
'x, y, z'
'-x, y, -z+1/2'
'x+1/2, y+1/2, z'
'-x+1/2, y+1/2, -z+1/2'
'-x, -y, -z'
'x, -y, z-1/2'
'-x+1/2, -y+1/2, -z'
'x+1/2, -y+1/2, z-1/2'

loop_
_atom_site_type_symbol
_atom_site_label
_atom_site_fract_x
_atom_site_fract_y
_atom_site_fract_z
_atom_site_U_iso_or_equiv
_atom_site_adp_type
_atom_site_calc_flag
_atom_site_refinement_flags
_atom_site_occupancy
_atom_site_disorder_assembly
_atom_site_disorder_group
Cl Cl1A 0.20434(2) 0.24028(13) 0.342722(18) 0.02856(19) Uani d . 1 . .
Cl Cl2A -0.10707(2) 0.18921(13) 0.037623(19) 0.02636(18) Uani d . 1 . .
O O1A 0.19084(7) -0.3584(4) 0.22147(6) 0.0279(5) Uani d . 1 . .
O O2A 0.04369(6) -0.3662(3) 0.04252(5) 0.0210(5) Uani d . 1 . .
N N1A 0.15011(7) -0.0613(4) 0.18134(6) 0.0181(5) Uani d . 1 . .
N N2A 0.09054(7) -0.0464(4) 0.06983(5) 0.0174(5) Uani d . 1 . .
C C1A 0.19459(8) -0.2139(5) 0.24847(7) 0.0192(6) Uani d . 1 . .
C C2A 0.21551(8) -0.2762(5) 0.28245(7) 0.0227(7) Uani d . 1 . .
H H2AA 0.2278 -0.4155 0.2859 0.027 Uiso calc R 1 . .
C C3A 0.21833(8) -0.1362(5) 0.31082(7) 0.0224(7) Uani d . 1 . .
H H3AA 0.2321 -0.1802 0.3339 0.027 Uiso calc R 1 . .
C C4A 0.20119(8) 0.0684(5) 0.30591(7) 0.0194(6) Uani d . 1 . .
C C5A 0.18131(8) 0.1363(5) 0.27247(7) 0.0183(6) Uani d . 1 . .
H H5AA 0.1701 0.2780 0.2693 0.022 Uiso calc R 1 . .
C C6A 0.17774(8) -0.0043(5) 0.24335(7) 0.0169(6) Uani d . 1 . .
C C7A 0.15660(8) 0.0679(5) 0.20798(7) 0.0173(6) Uani d . 1 . .
H H7AA 0.1475 0.2131 0.2047 0.021 Uiso calc R 1 . .
C C8A 0.12920(8) 0.0176(5) 0.14647(6) 0.0180(6) Uani d . 1 . .
H H8AA 0.1248 0.1746 0.1478 0.022 Uiso calc R 1 . .
H H8AB 0.1008 -0.0512 0.1400 0.022 Uiso calc R 1 . .
C C9A 0.15625(8) -0.0312(5) 0.11724(7) 0.0161(6) Uani d . 1 . .
C C10A 0.13207(8) 0.0569(5) 0.08150(7) 0.0205(6) Uani d . 1 . .
H H10A 0.1276 0.2132 0.0840 0.025 Uiso calc R 1 . .
H H10B 0.1500 0.0365 0.0628 0.025 Uiso calc R 1 . .
C C11A 0.05717(8) 0.0714(5) 0.06549(6) 0.0164(6) Uani d . 1 . .
H H11A 0.0599 0.2208 0.0705 0.020 Uiso calc R 1 . .
C C12A 0.01462(8) -0.0191(5) 0.05293(6) 0.0146(6) Uani d . 1 . .
C C13A -0.02175(8) 0.1099(5) 0.05161(6) 0.0166(6) Uani d . 1 . .
H H13A -0.0188 0.2542 0.0599 0.020 Uiso calc R 1 . .
C C14A -0.06164(8) 0.0290(5) 0.03844(7) 0.0185(6) Uani d . 1 . .
C C15A -0.06648(8) -0.1812(5) 0.02600(6) 0.0189(6) Uani d . 1 . .
H H15A -0.0942 -0.2355 0.0167 0.023 Uiso calc R 1 . .
C C16A -0.03102(8) -0.3103(5) 0.02717(6) 0.0185(6) Uani d . 1 . .
H H16A -0.0343 -0.4533 0.0184 0.022 Uiso calc R 1 . .
C C17A 0.00971(8) -0.2331(5) 0.04116(6) 0.0158(6) Uani d . 1 . .
C C18A 0.19908(8) 0.0873(5) 0.12550(7) 0.0235(7) Uani d . 1 . .
H H18A 0.2154 0.0339 0.1481 0.035 Uiso calc R 1 . .
H H18B 0.1939 0.2416 0.1276 0.035 Uiso calc R 1 . .
H H18C 0.2154 0.0622 0.1061 0.035 Uiso calc R 1 . .
C C19A 0.16397(9) -0.2728(5) 0.11457(7) 0.0236(7) Uani d . 1 . .
H H19A 0.1792 -0.3260 0.1376 0.035 Uiso calc R 1 . .
H H19B 0.1813 -0.3001 0.0959 0.035 Uiso calc R 1 . .
H H19C 0.1364 -0.3470 0.1085 0.035 Uiso calc R 1 . .
Cl Cl1B 0.45316(2) 0.03381(13) 0.374929(16) 0.02321(17) Uani d . 1 . .
Cl Cl2B 0.16982(2) 0.49487(13) 0.022491(17) 0.02330(17) Uani d . 1 . .
O O1B 0.43547(7) -0.3355(4) 0.23065(5) 0.0242(5) Uani d . 1 . .
O O2B 0.31272(6) -0.1018(3) 0.06627(5) 0.0214(5) Uani d . 1 . .
N N1B 0.40114(7) 0.0212(4) 0.20579(5) 0.0183(5) Uani d . 1 . .
N N2B 0.35608(7) 0.2186(4) 0.09782(5) 0.0179(5) Uani d . 1 . .
C C1B 0.43973(8) -0.2439(5) 0.26335(7) 0.0174(6) Uani d . 1 . .
C C2B 0.45942(8) -0.3620(5) 0.29294(7) 0.0198(6) Uani d . 1 . .
H H2BA 0.4700 -0.5021 0.2896 0.024 Uiso calc R 1 . .
C C3B 0.46363(8) -0.2767(5) 0.32686(7) 0.0190(6) Uani d . 1 . .
H H3BA 0.4771 -0.3576 0.3469 0.023 Uiso calc R 1 . .
C C4B 0.44814(8) -0.0720(5) 0.33167(6) 0.0174(6) Uani d . 1 . .
C C5B 0.42920(8) 0.0493(5) 0.30294(6) 0.0165(6) Uani d . 1 . .
H H5BA 0.4190 0.1897 0.3067 0.020 Uiso calc R 1 . .
C C6B 0.42492(8) -0.0344(5) 0.26820(7) 0.0160(6) Uani d . 1 . .
C C7B 0.40641(8) 0.0972(5) 0.23753(7) 0.0166(6) Uani d . 1 . .
H H7BA 0.3982 0.2411 0.2412 0.020 Uiso calc R 1 . .
C C8B 0.38462(8) 0.1593(5) 0.17565(6) 0.0181(6) Uani d . 1 . .
H H8BA 0.3800 0.3056 0.1845 0.022 Uiso calc R 1 . .
H H8BB 0.3567 0.1032 0.1635 0.022 Uiso calc R 1 . .
C C9B 0.41600(8) 0.1705(5) 0.14872(6) 0.0155(6) Uani d . 1 . .
C C10B 0.39544(8) 0.3118(5) 0.11726(7) 0.0182(6) Uani d . 1 . .
H H10C 0.3891 0.4550 0.1264 0.022 Uiso calc R 1 . .
H H10D 0.4161 0.3318 0.1006 0.022 Uiso calc R 1 . .
C C11B 0.32341(8) 0.3398(5) 0.08917(6) 0.0168(6) Uani d . 1 . .
H H11B 0.3248 0.4860 0.0965 0.020 Uiso calc R 1 . .
C C12B 0.28383(8) 0.2557(5) 0.06813(6) 0.0154(6) Uani d . 1 . .
C C13B 0.24910(8) 0.3932(5) 0.05820(6) 0.0166(6) Uani d . 1 . .
H H13B 0.2504 0.5372 0.0666 0.020 Uiso calc R 1 . .
C C14B 0.21274(8) 0.3199(5) 0.03607(6) 0.0162(6) Uani d . 1 . .
C C15B 0.21020(8) 0.1105(5) 0.02371(6) 0.0179(6) Uani d . 1 . .
H H15B 0.1854 0.0631 0.0079 0.021 Uiso calc R 1 . .
C C16B 0.24363(8) -0.0291(5) 0.03426(6) 0.0183(6) Uani d . 1 . .
H H16B 0.2414 -0.1739 0.0262 0.022 Uiso calc R 1 . .
C C17B 0.28073(8) 0.0403(5) 0.05664(6) 0.0167(6) Uani d . 1 . .
C C18B 0.45789(8) 0.2777(5) 0.16634(7) 0.0199(6) Uani d . 1 . .
H H18D 0.4517 0.4214 0.1747 0.030 Uiso calc R 1 . .
H H18E 0.4773 0.2895 0.1488 0.030 Uiso calc R 1 . .
H H18F 0.4714 0.1906 0.1867 0.030 Uiso calc R 1 . .
C C19B 0.42487(9) -0.0548(5) 0.13544(7) 0.0211(6) Uani d . 1 . .
H H19D 0.3979 -0.1213 0.1243 0.032 Uiso calc R 1 . .
H H19E 0.4383 -0.1428 0.1557 0.032 Uiso calc R 1 . .
H H19F 0.4441 -0.0443 0.1178 0.032 Uiso calc R 1 . .
H H1OA 0.1757(12) -0.292(7) 0.2017(10) 0.059(12) Uiso d . 1 . .
H H2OA 0.0665(11) -0.295(6) 0.0505(9) 0.046(11) Uiso d . 1 . .
H H1OB 0.4234(11) -0.242(6) 0.2164(9) 0.041(11) Uiso d . 1 . .
H H2OB 0.3331(11) -0.033(6) 0.0771(9) 0.048(12) Uiso d . 1 . .

loop_
_atom_site_aniso_label
_atom_site_aniso_U_11
_atom_site_aniso_U_22
_atom_site_aniso_U_33
_atom_site_aniso_U_12
_atom_site_aniso_U_13
_atom_site_aniso_U_23
Cl1A 0.0378(4) 0.0266(4) 0.0191(3) 0.0004(4) -0.0016(3) -0.0006(3)
Cl2A 0.0180(3) 0.0278(4) 0.0317(4) 0.0071(3) -0.0004(3) 0.0009(4)
O1A 0.0364(12) 0.0192(12) 0.0271(11) 0.0081(11) 0.0025(9) -0.0016(10)
O2A 0.0201(10) 0.0174(12) 0.0245(10) 0.0017(10) 0.0011(8) -0.0052(9)
N1A 0.0165(11) 0.0191(14) 0.0188(11) -0.0005(11) 0.0029(9) -0.0013(11)
N2A 0.0174(11) 0.0217(14) 0.0127(10) -0.0015(11) 0.0009(8) -0.0007(10)
C1A 0.0142(12) 0.0186(16) 0.0252(13) -0.0005(13) 0.0045(10) -0.0012(13)
C2A 0.0185(13) 0.0193(17) 0.0300(15) 0.0043(14) 0.0035(11) 0.0063(14)
C3A 0.0144(13) 0.0275(18) 0.0237(14) 0.0009(14) -0.0012(11) 0.0089(14)
C4A 0.0145(12) 0.0216(17) 0.0214(13) -0.0013(13) 0.0008(10) 0.0007(13)
C5A 0.0180(13) 0.0146(15) 0.0220(13) 0.0005(13) 0.0029(10) 0.0031(13)
C6A 0.0121(11) 0.0176(16) 0.0211(13) -0.0019(13) 0.0035(10) 0.0030(13)
C7A 0.0140(12) 0.0183(16) 0.0203(13) 0.0016(13) 0.0056(10) 0.0021(13)
C8A 0.0153(12) 0.0192(16) 0.0193(12) 0.0027(13) 0.0024(10) -0.0013(13)
C9A 0.0141(12) 0.0174(16) 0.0175(12) 0.0002(13) 0.0046(10) -0.0020(12)
C10A 0.0156(13) 0.0249(18) 0.0214(13) -0.0032(13) 0.0039(10) 0.0011(13)
C11A 0.0218(13) 0.0151(16) 0.0129(12) -0.0022(13) 0.0045(10) 0.0000(12)
C12A 0.0204(13) 0.0134(15) 0.0097(11) -0.0026(13) 0.0011(9) 0.0015(11)
C13A 0.0208(13) 0.0128(15) 0.0158(12) 0.0005(13) 0.0022(10) 0.0007(12)
C14A 0.0186(13) 0.0210(17) 0.0158(12) 0.0072(14) 0.0023(10) 0.0048(13)
C15A 0.0177(13) 0.0241(17) 0.0134(12) -0.0055(14) -0.0012(10) -0.0001(12)
C16A 0.0264(14) 0.0143(15) 0.0143(12) -0.0021(14) 0.0024(10) 0.0005(12)
C17A 0.0196(13) 0.0176(16) 0.0104(11) 0.0017(13) 0.0031(9) 0.0027(12)
C18A 0.0191(13) 0.0257(18) 0.0252(14) -0.0034(14) 0.0022(11) 0.0003(14)
C19A 0.0221(14) 0.0248(18) 0.0241(14) 0.0006(15) 0.0043(11) -0.0056(14)
Cl1B 0.0253(3) 0.0287(4) 0.0162(3) 0.0025(4) 0.0053(2) 0.0007(3)
Cl2B 0.0172(3) 0.0252(4) 0.0255(3) 0.0033(3) -0.0020(2) 0.0031(3)
O1B 0.0327(12) 0.0183(12) 0.0210(10) 0.0053(11) 0.0030(9) -0.0026(10)
O2B 0.0213(10) 0.0169(12) 0.0247(10) 0.0035(10) -0.0001(8) -0.0025(9)
N1B 0.0176(11) 0.0182(14) 0.0192(11) -0.0006(11) 0.0033(9) 0.0011(11)
N2B 0.0188(11) 0.0189(14) 0.0150(10) -0.0013(11) 0.0001(8) 0.0029(10)
C1B 0.0132(12) 0.0186(16) 0.0210(13) 0.0005(13) 0.0043(10) -0.0004(13)
C2B 0.0161(13) 0.0148(16) 0.0291(14) 0.0034(13) 0.0057(11) 0.0010(13)
C3B 0.0134(12) 0.0211(17) 0.0226(13) 0.0030(13) 0.0029(10) 0.0079(13)
C4B 0.0153(12) 0.0223(17) 0.0158(12) -0.0022(13) 0.0065(10) 0.0001(12)
C5B 0.0144(12) 0.0156(15) 0.0207(12) 0.0008(12) 0.0061(10) 0.0001(12)
C6B 0.0127(12) 0.0157(15) 0.0202(12) -0.0008(13) 0.0043(10) 0.0018(12)
C7B 0.0129(12) 0.0147(15) 0.0231(13) 0.0001(12) 0.0052(10) 0.0006(12)
C8B 0.0141(12) 0.0217(17) 0.0181(12) 0.0024(13) 0.0017(10) 0.0035(13)
C9B 0.0134(12) 0.0156(15) 0.0170(12) 0.0005(12) 0.0014(10) -0.0013(12)
C10B 0.0174(13) 0.0181(16) 0.0186(12) -0.0015(13) 0.0019(10) 0.0010(12)
C11B 0.0224(14) 0.0159(15) 0.0123(11) -0.0023(13) 0.0034(10) 0.0009(12)
C12B 0.0182(13) 0.0171(15) 0.0117(11) -0.0002(13) 0.0047(10) 0.0011(12)
C13B 0.0193(13) 0.0150(15) 0.0162(12) 0.0008(13) 0.0049(10) 0.0025(12)
C14B 0.0163(12) 0.0187(16) 0.0142(12) 0.0037(13) 0.0039(10) 0.0049(12)
C15B 0.0170(13) 0.0253(17) 0.0116(12) -0.0068(13) 0.0034(10) -0.0016(12)
C16B 0.0239(14) 0.0157(16) 0.0165(12) -0.0027(14) 0.0065(10) -0.0013(12)
C17B 0.0204(13) 0.0185(16) 0.0125(11) 0.0021(13) 0.0065(10) 0.0011(12)
C18B 0.0159(13) 0.0211(17) 0.0220(13) -0.0005(13) 0.0012(10) -0.0019(13)
C19B 0.0224(14) 0.0194(17) 0.0205(13) 0.0013(14) 0.0012(11) -0.0017(13)

loop_
_atom_type_symbol
_atom_type_description
_atom_type_scat_dispersion_real
_atom_type_scat_dispersion_imag
_atom_type_scat_source
C C 0.0033 0.0016 'International Tables Vol C Tables 4.2.6.8 and 6.1.1.4'
H H 0.0000 0.0000 'International Tables Vol C Tables 4.2.6.8 and 6.1.1.4'
N N 0.0061 0.0033 'International Tables Vol C Tables 4.2.6.8 and 6.1.1.4'
O O 0.0106 0.0060 'International Tables Vol C Tables 4.2.6.8 and 6.1.1.4'
Cl Cl 0.1484 0.1585 'International Tables Vol C Tables 4.2.6.8 and 6.1.1.4'

loop_
_geom_angle_atom_site_label_1
_geom_angle_atom_site_label_2
_geom_angle_atom_site_label_3
_geom_angle_site_symmetry_1
_geom_angle_site_symmetry_3
_geom_angle
_geom_angle_publ_flag
C1A O1A H1OA . . 107(2) ?
C17A O2A H2OA . . 108(2) ?
C7A N1A C8A . . 119.4(2) ?
C11A N2A C10A . . 118.0(2) ?
O1A C1A C2A . . 118.6(3) ?
O1A C1A C6A . . 121.9(2) ?
C2A C1A C6A . . 119.5(3) ?
C3A C2A C1A . . 120.1(3) ?
C3A C2A H2AA . . 119.9 ?
C1A C2A H2AA . . 119.9 ?
C2A C3A C4A . . 120.4(2) ?
C2A C3A H3AA . . 119.8 ?
C4A C3A H3AA . . 119.8 ?
C5A C4A C3A . . 120.8(3) ?
C5A C4A Cl1A . . 120.0(2) ?
C3A C4A Cl1A . . 119.2(2) ?
C4A C5A C6A . . 119.7(3) ?
C4A C5A H5AA . . 120.1 ?
C6A C5A H5AA . . 120.1 ?
C5A C6A C1A . . 119.5(2) ?
C5A C6A C7A . . 119.6(3) ?
C1A C6A C7A . . 120.9(3) ?
N1A C7A C6A . . 121.1(3) ?
N1A C7A H7AA . . 119.4 ?
C6A C7A H7AA . . 119.4 ?
N1A C8A C9A . . 111.3(2) ?
N1A C8A H8AA . . 109.4 ?
C9A C8A H8AA . . 109.4 ?
N1A C8A H8AB . . 109.4 ?
C9A C8A H8AB . . 109.4 ?
H8AA C8A H8AB . . 108.0 ?
C18A C9A C19A . . 110.0(2) ?
C18A C9A C10A . . 107.5(2) ?
C19A C9A C10A . . 110.7(2) ?
C18A C9A C8A . . 109.9(2) ?
C19A C9A C8A . . 110.8(2) ?
C10A C9A C8A . . 107.9(2) ?
N2A C10A C9A . . 113.4(2) ?
N2A C10A H10A . . 108.9 ?
C9A C10A H10A . . 108.9 ?
N2A C10A H10B . . 108.9 ?
C9A C10A H10B . . 108.9 ?
H10A C10A H10B . . 107.7 ?
N2A C11A C12A . . 121.2(3) ?
N2A C11A H11A . . 119.4 ?
C12A C11A H11A . . 119.4 ?
C13A C12A C17A . . 119.1(2) ?
C13A C12A C11A . . 119.9(3) ?
C17A C12A C11A . . 121.0(2) ?
C14A C13A C12A . . 120.3(3) ?
C14A C13A H13A . . 119.8 ?
C12A C13A H13A . . 119.8 ?
C13A C14A C15A . . 120.6(3) ?
C13A C14A Cl2A . . 120.1(2) ?
C15A C14A Cl2A . . 119.2(2) ?
C16A C15A C14A . . 119.8(2) ?
C16A C15A H15A . . 120.1 ?
C14A C15A H15A . . 120.1 ?
C15A C16A C17A . . 120.6(3) ?
C15A C16A H16A . . 119.7 ?
C17A C16A H16A . . 119.7 ?
O2A C17A C16A . . 118.9(3) ?
O2A C17A C12A . . 121.6(2) ?
C16A C17A C12A . . 119.5(3) ?
C9A C18A H18A . . 109.5 ?
C9A C18A H18B . . 109.5 ?
H18A C18A H18B . . 109.5 ?
C9A C18A H18C . . 109.5 ?
H18A C18A H18C . . 109.5 ?
H18B C18A H18C . . 109.5 ?
C9A C19A H19A . . 109.5 ?
C9A C19A H19B . . 109.5 ?
H19A C19A H19B . . 109.5 ?
C9A C19A H19C . . 109.5 ?
H19A C19A H19C . . 109.5 ?
H19B C19A H19C . . 109.5 ?
C1B O1B H1OB . . 105(2) ?
C17B O2B H2OB . . 107(3) ?
C7B N1B C8B . . 119.6(3) ?
C11B N2B C10B . . 118.8(2) ?
O1B C1B C2B . . 118.5(3) ?
O1B C1B C6B . . 121.8(2) ?
C2B C1B C6B . . 119.7(2) ?
C3B C2B C1B . . 120.4(3) ?
C3B C2B H2BA . . 119.8 ?
C1B C2B H2BA . . 119.8 ?
C2B C3B C4B . . 119.8(3) ?
C2B C3B H3BA . . 120.1 ?
C4B C3B H3BA . . 120.1 ?
C5B C4B C3B . . 121.1(2) ?
C5B C4B Cl1B . . 119.6(2) ?
C3B C4B Cl1B . . 119.4(2) ?
C4B C5B C6B . . 120.0(3) ?
C4B C5B H5BA . . 120.0 ?
C6B C5B H5BA . . 120.0 ?
C5B C6B C1B . . 119.1(2) ?
C5B C6B C7B . . 120.1(3) ?
C1B C6B C7B . . 120.8(2) ?
N1B C7B C6B . . 120.8(3) ?
N1B C7B H7BA . . 119.6 ?
C6B C7B H7BA . . 119.6 ?
N1B C8B C9B . . 111.1(2) ?
N1B C8B H8BA . . 109.4 ?
C9B C8B H8BA . . 109.4 ?
N1B C8B H8BB . . 109.4 ?
C9B C8B H8BB . . 109.4 ?
H8BA C8B H8BB . . 108.0 ?
C19B C9B C18B . . 110.4(2) ?
C19B C9B C10B . . 110.3(2) ?
C18B C9B C10B . . 108.1(2) ?
C19B C9B C8B . . 110.6(2) ?
C18B C9B C8B . . 109.8(2) ?
C10B C9B C8B . . 107.7(2) ?
N2B C10B C9B . . 112.2(2) ?
N2B C10B H10C . . 109.2 ?
C9B C10B H10C . . 109.2 ?
N2B C10B H10D . . 109.2 ?
C9B C10B H10D . . 109.2 ?
H10C C10B H10D . . 107.9 ?
N2B C11B C12B . . 120.7(3) ?
N2B C11B H11B . . 119.7 ?
C12B C11B H11B . . 119.7 ?
C13B C12B C17B . . 119.4(2) ?
C13B C12B C11B . . 119.4(3) ?
C17B C12B C11B . . 121.2(2) ?
C14B C13B C12B . . 120.0(3) ?
C14B C13B H13B . . 120.0 ?
C12B C13B H13B . . 120.0 ?
C13B C14B C15B . . 120.7(3) ?
C13B C14B Cl2B . . 119.9(2) ?
C15B C14B Cl2B . . 119.3(2) ?
C16B C15B C14B . . 120.0(2) ?
C16B C15B H15B . . 120.0 ?
C14B C15B H15B . . 120.0 ?
C15B C16B C17B . . 120.6(3) ?
C15B C16B H16B . . 119.7 ?
C17B C16B H16B . . 119.7 ?
O2B C17B C16B . . 118.6(3) ?
O2B C17B C12B . . 122.1(2) ?
C16B C17B C12B . . 119.3(3) ?
C9B C18B H18D . . 109.5 ?
C9B C18B H18E . . 109.5 ?
H18D C18B H18E . . 109.5 ?
C9B C18B H18F . . 109.5 ?
H18D C18B H18F . . 109.5 ?
H18E C18B H18F . . 109.5 ?
C9B C19B H19D . . 109.5 ?
C9B C19B H19E . . 109.5 ?
H19D C19B H19E . . 109.5 ?
C9B C19B H19F . . 109.5 ?
H19D C19B H19F . . 109.5 ?
H19E C19B H19F . . 109.5 ?

loop_
_geom_bond_atom_site_label_1
_geom_bond_atom_site_label_2
_geom_bond_site_symmetry_2
_geom_bond_distance
_geom_bond_publ_flag
Cl1A C4A . 1.747(3) ?
Cl2A C14A . 1.747(3) ?
O1A C1A . 1.352(3) ?
O1A H1OA . 0.92(4) ?
O2A C17A . 1.352(3) ?
O2A H2OA . 0.86(4) ?
N1A C7A . 1.280(3) ?
N1A C8A . 1.459(3) ?
N2A C11A . 1.274(3) ?
N2A C10A . 1.464(3) ?
C1A C2A . 1.400(4) ?
C1A C6A . 1.410(4) ?
C2A C3A . 1.375(4) ?
C2A H2AA . 0.9500 ?
C3A C4A . 1.385(4) ?
C3A H3AA . 0.9500 ?
C4A C5A . 1.382(3) ?
C5A C6A . 1.398(4) ?
C5A H5AA . 0.9500 ?
C6A C7A . 1.464(3) ?
C7A H7AA . 0.9500 ?
C8A C9A . 1.542(3) ?
C8A H8AA . 0.9900 ?
C8A H8AB . 0.9900 ?
C9A C18A . 1.529(4) ?
C9A C19A . 1.529(4) ?
C9A C10A . 1.539(3) ?
C10A H10A . 0.9900 ?
C10A H10B . 0.9900 ?
C11A C12A . 1.464(3) ?
C11A H11A . 0.9500 ?
C12A C13A . 1.398(4) ?
C12A C17A . 1.405(4) ?
C13A C14A . 1.373(4) ?
C13A H13A . 0.9500 ?
C14A C15A . 1.390(4) ?
C15A C16A . 1.376(4) ?
C15A H15A . 0.9500 ?
C16A C17A . 1.395(4) ?
C16A H16A . 0.9500 ?
C18A H18A . 0.9800 ?
C18A H18B . 0.9800 ?
C18A H18C . 0.9800 ?
C19A H19A . 0.9800 ?
C19A H19B . 0.9800 ?
C19A H19C . 0.9800 ?
Cl1B C4B . 1.749(3) ?
Cl2B C14B . 1.750(3) ?
O1B C1B . 1.350(3) ?
O1B H1OB . 0.84(4) ?
O2B C17B . 1.348(3) ?
O2B H2OB . 0.82(4) ?
N1B C7B . 1.277(3) ?
N1B C8B . 1.454(3) ?
N2B C11B . 1.278(3) ?
N2B C10B . 1.457(3) ?
C1B C2B . 1.396(4) ?
C1B C6B . 1.408(4) ?
C2B C3B . 1.376(4) ?
C2B H2BA . 0.9500 ?
C3B C4B . 1.388(4) ?
C3B H3BA . 0.9500 ?
C4B C5B . 1.376(4) ?
C5B C6B . 1.401(3) ?
C5B H5BA . 0.9500 ?
C6B C7B . 1.461(4) ?
C7B H7BA . 0.9500 ?
C8B C9B . 1.543(3) ?
C8B H8BA . 0.9900 ?
C8B H8BB . 0.9900 ?
C9B C19B . 1.531(4) ?
C9B C18B . 1.534(3) ?
C9B C10B . 1.535(4) ?
C10B H10C . 0.9900 ?
C10B H10D . 0.9900 ?
C11B C12B . 1.464(3) ?
C11B H11B . 0.9500 ?
C12B C13B . 1.394(4) ?
C12B C17B . 1.408(4) ?
C13B C14B . 1.382(3) ?
C13B H13B . 0.9500 ?
C14B C15B . 1.383(4) ?
C15B C16B . 1.376(4) ?
C15B H15B . 0.9500 ?
C16B C17B . 1.396(4) ?
C16B H16B . 0.9500 ?
C18B H18D . 0.9800 ?
C18B H18E . 0.9800 ?
C18B H18F . 0.9800 ?
C19B H19D . 0.9800 ?
C19B H19E . 0.9800 ?
C19B H19F . 0.9800 ?

loop_
_geom_hbond_atom_site_label_D
_geom_hbond_atom_site_label_H
_geom_hbond_atom_site_label_A
_geom_hbond_site_symmetry_A
_geom_hbond_distance_DH
_geom_hbond_distance_HA
_geom_hbond_distance_DA
_geom_hbond_angle_DHA
_geom_hbond_publ_flag
O1A H1OA N1A . 0.92(4) 1.76(4) 2.594(3) 150(4) y
O2A H2OA N2A . 0.86(4) 1.82(4) 2.591(3) 148(3) y
O1B H1OB N1B . 0.84(4) 1.80(4) 2.579(3) 153(3) y
O2B H2OB N2B . 0.82(4) 1.85(4) 2.595(3) 151(4) y
C16A H16A O2A 5_545 0.95 2.54 3.291(3) 136 y
C18A H18C Cg1 1_555 0.98 2.73 3.634(3) 153 y

loop_
_geom_torsion_atom_site_label_1
_geom_torsion_atom_site_label_2
_geom_torsion_atom_site_label_3
_geom_torsion_atom_site_label_4
_geom_torsion_site_symmetry_1
_geom_torsion_site_symmetry_2
_geom_torsion_site_symmetry_3
_geom_torsion_site_symmetry_4
_geom_torsion
_geom_torsion_publ_flag
O1A C1A C2A C3A . . . . -177.3(3) ?
C6A C1A C2A C3A . . . . 2.1(4) ?
C1A C2A C3A C4A . . . . -1.1(4) ?
C2A C3A C4A C5A . . . . -0.6(4) ?
C2A C3A C4A Cl1A . . . . 178.7(2) ?
C3A C4A C5A C6A . . . . 1.2(4) ?
Cl1A C4A C5A C6A . . . . -178.0(2) ?
C4A C5A C6A C1A . . . . -0.2(4) ?
C4A C5A C6A C7A . . . . 179.9(2) ?
O1A C1A C6A C5A . . . . 177.9(2) ?
C2A C1A C6A C5A . . . . -1.5(4) ?
O1A C1A C6A C7A . . . . -2.1(4) ?
C2A C1A C6A C7A . . . . 178.5(2) ?
C8A N1A C7A C6A . . . . -179.6(2) ?
C5A C6A C7A N1A . . . . -175.0(2) ?
C1A C6A C7A N1A . . . . 5.0(4) ?
C7A N1A C8A C9A . . . . 126.1(3) ?
N1A C8A C9A C18A . . . . -63.0(3) ?
N1A C8A C9A C19A . . . . 58.7(3) ?
N1A C8A C9A C10A . . . . -180.0(2) ?
C11A N2A C10A C9A . . . . 120.4(3) ?
C18A C9A C10A N2A . . . . 178.7(2) ?
C19A C9A C10A N2A . . . . 58.7(3) ?
C8A C9A C10A N2A . . . . -62.8(3) ?
C10A N2A C11A C12A . . . . 178.3(2) ?
N2A C11A C12A C13A . . . . 174.1(2) ?
N2A C11A C12A C17A . . . . -7.7(4) ?
C17A C12A C13A C14A . . . . -1.0(4) ?
C11A C12A C13A C14A . . . . 177.2(2) ?
C12A C13A C14A C15A . . . . -0.5(4) ?
C12A C13A C14A Cl2A . . . . 178.79(19) ?
C13A C14A C15A C16A . . . . 0.6(4) ?
Cl2A C14A C15A C16A . . . . -178.70(19) ?
C14A C15A C16A C17A . . . . 0.8(4) ?
C15A C16A C17A O2A . . . . 178.7(2) ?
C15A C16A C17A C12A . . . . -2.3(4) ?
C13A C12A C17A O2A . . . . -178.6(2) ?
C11A C12A C17A O2A . . . . 3.1(4) ?
C13A C12A C17A C16A . . . . 2.4(4) ?
C11A C12A C17A C16A . . . . -175.8(2) ?
O1B C1B C2B C3B . . . . -178.6(2) ?
C6B C1B C2B C3B . . . . 1.4(4) ?
C1B C2B C3B C4B . . . . 0.1(4) ?
C2B C3B C4B C5B . . . . -1.1(4) ?
C2B C3B C4B Cl1B . . . . 179.4(2) ?
C3B C4B C5B C6B . . . . 0.7(4) ?
Cl1B C4B C5B C6B . . . . -179.81(19) ?
C4B C5B C6B C1B . . . . 0.8(4) ?
C4B C5B C6B C7B . . . . -177.5(2) ?
O1B C1B C6B C5B . . . . 178.2(2) ?
C2B C1B C6B C5B . . . . -1.8(4) ?
O1B C1B C6B C7B . . . . -3.5(4) ?
C2B C1B C6B C7B . . . . 176.5(2) ?
C8B N1B C7B C6B . . . . -176.9(2) ?
C5B C6B C7B N1B . . . . -177.9(2) ?
C1B C6B C7B N1B . . . . 3.8(4) ?
C7B N1B C8B C9B . . . . 122.3(3) ?
N1B C8B C9B C19B . . . . 57.4(3) ?
N1B C8B C9B C18B . . . . -64.6(3) ?
N1B C8B C9B C10B . . . . 177.9(2) ?
C11B N2B C10B C9B . . . . 135.0(2) ?
C19B C9B C10B N2B . . . . 57.0(3) ?
C18B C9B C10B N2B . . . . 177.7(2) ?
C8B C9B C10B N2B . . . . -63.7(3) ?
C10B N2B C11B C12B . . . . 177.0(2) ?
N2B C11B C12B C13B . . . . -178.2(2) ?
N2B C11B C12B C17B . . . . -0.5(4) ?
C17B C12B C13B C14B . . . . -2.6(4) ?
C11B C12B C13B C14B . . . . 175.1(2) ?
C12B C13B C14B C15B . . . . 0.3(4) ?
C12B C13B C14B Cl2B . . . . -178.03(19) ?
C13B C14B C15B C16B . . . . 1.9(4) ?
Cl2B C14B C15B C16B . . . . -179.76(19) ?
C14B C15B C16B C17B . . . . -1.7(4) ?
C15B C16B C17B O2B . . . . -179.9(2) ?
C15B C16B C17B C12B . . . . -0.6(4) ?
C13B C12B C17B O2B . . . . -178.0(2) ?
C11B C12B C17B O2B . . . . 4.4(4) ?
C13B C12B C17B C16B . . . . 2.7(4) ?
C11B C12B C17B C16B . . . . -174.9(2) ?
